data_4082970
loop_
_publ_author_name
'Zirakzadeh, Afrooz'
'Gro\&s, Manuela A'
'Wang, Yaping'
'Mereiter, Kurt'
'Weissensteiner, Walter'

_publ_section_title
;
 Walphos versus Biferrocene-Based Walphos Analogues in the Asymmetric
 Hydrogenation of Alkenes and Ketones.
;
_journal_issue 8
_journal_name_full Organometallics
_journal_page_first 1945
_journal_page_last 1952
_journal_paper_doi 10.1021/om401074a
_journal_volume 33
_journal_year 2014
_chemical_absolute_configuration ad
_chemical_formula_moiety 'C36 H36 Fe2 N O P'
_chemical_formula_sum 'C36 H36 Fe2 N O P'
_chemical_formula_weight 641.33
_chemical_name_common '1651 (R,S~Fc~,S~Fc~)-7'
_chemical_name_systematic
; 
(R,S~Fc~,S~Fc~)-2-[1-(N,N-Dimethylamino)ethyl]-2''-diphenylphosphinyl-
1,1''-biferrocene, (R,S~Fc~,S~Fc~)-7
;
_space_group_IT_number 4
_symmetry_cell_setting monoclinic
_symmetry_space_group_name_Hall 'P 2yb'
_symmetry_space_group_name_H-M 'P 1 21 1'
_atom_sites_solution_hydrogens geom
_atom_sites_solution_primary direct
_atom_sites_solution_secondary difmap
_audit_creation_method SHELXL-97
_cell_angle_alpha 90.00
_cell_angle_beta 100.508(2)
_cell_angle_gamma 90.00
_cell_formula_units_Z 2
_cell_length_a 10.4728(4)
_cell_length_b 8.1019(3)
_cell_length_c 17.7567(6)
_cell_measurement_reflns_used 4784
_cell_measurement_temperature 100(2)
_cell_measurement_theta_max 30.00
_cell_measurement_theta_min 2.33
_cell_volume 1481.38(9)
_computing_cell_refinement 'Bruker SAINT'
_computing_data_collection 'Bruker APEX2'
_computing_data_reduction 'Bruker SAINT'
_computing_molecular_graphics 'Bruker SHELXTL'
_computing_publication_material 'Bruker SHELXTL'
_computing_structure_refinement 'SHELXL-97 (Sheldrick, 2008)'
_computing_structure_solution 'SHELXS-97 (Sheldrick, 2008)'
_diffrn_ambient_temperature 100(2)
_diffrn_measured_fraction_theta_full 0.999
_diffrn_measured_fraction_theta_max 0.999
_diffrn_measurement_device_type 'Bruker APEX-II CCD'
_diffrn_measurement_method '\f and \w scans'
_diffrn_radiation_monochromator graphite
_diffrn_radiation_source 'fine-focus sealed tube'
_diffrn_radiation_type MoK\a
_diffrn_radiation_wavelength 0.71073
_diffrn_reflns_av_R_equivalents 0.0284
_diffrn_reflns_av_sigmaI/netI 0.0106
_diffrn_reflns_limit_h_max 14
_diffrn_reflns_limit_h_min -14
_diffrn_reflns_limit_k_max 11
_diffrn_reflns_limit_k_min -11
_diffrn_reflns_limit_l_max 24
_diffrn_reflns_limit_l_min -24
_diffrn_reflns_number 32255
_diffrn_reflns_theta_full 30.00
_diffrn_reflns_theta_max 30.00
_diffrn_reflns_theta_min 1.98
_exptl_absorpt_coefficient_mu 1.064
_exptl_absorpt_correction_T_max 0.75
_exptl_absorpt_correction_T_min 0.63
_exptl_absorpt_correction_type multi-scan
_exptl_absorpt_process_details 'program SADABS'
_exptl_crystal_colour orange
_exptl_crystal_density_diffrn 1.438
_exptl_crystal_density_method 'not measured'
_exptl_crystal_description block
_exptl_crystal_F_000 668
_exptl_crystal_size_max 0.45
_exptl_crystal_size_mid 0.42
_exptl_crystal_size_min 0.32
_refine_diff_density_max 0.369
_refine_diff_density_min -0.255
_refine_diff_density_rms 0.047
_refine_ls_abs_structure_details 'Flack H D (1983), Acta Cryst. A39, 876-881'
_refine_ls_abs_structure_Flack -0.004(5)
_refine_ls_extinction_method none
_refine_ls_goodness_of_fit_ref 1.052
_refine_ls_hydrogen_treatment constr
_refine_ls_matrix_type full
_refine_ls_number_parameters 373
_refine_ls_number_reflns 8638
_refine_ls_number_restraints 1
_refine_ls_restrained_S_all 1.052
_refine_ls_R_factor_all 0.0197
_refine_ls_R_factor_gt 0.0194
_refine_ls_shift/su_max 0.002
_refine_ls_shift/su_mean 0.000
_refine_ls_structure_factor_coef Fsqd
_refine_ls_weighting_details 'calc w=1/[\s^2^(Fo^2^)+(0.0329P)^2^+0.3480P] where P=(Fo^2^+2Fc^2^)/3'
_refine_ls_weighting_scheme calc
_refine_ls_wR_factor_gt 0.0515
_refine_ls_wR_factor_ref 0.0516
_reflns_number_gt 8542
_reflns_number_total 8638
_reflns_threshold_expression >2sigma(I)
_cod_data_source_file om401074a_si_002.cif
_cod_data_source_block 7-1651
_cod_depositor_comments
;
The following automatic conversions were performed:

'_symmetry_cell_setting' value 'Monoclinic' changed to 'monoclinic'
according to
/usr/data/users/saulius/crontab/automatic-downloads/rss-feeds/ACS/lib/dictionaries/cif_core.dic
dictionary named 'cif_core.dic' version 2.4.2 from 2011-04-26.

Automatic conversion script
Id: cif_fix_values 2281 2013-09-26 08:29:07Z andrius 

 Adding full bibliography for 4082968--4082970.cif.

 Adding full bibliography for 4082968--4082970.cif.
;
_cod_original_sg_symbol_Hall 'P 2yb '
_cod_original_sg_symbol_H-M 'P 21 '
_cod_database_code 4082970

loop_
_symmetry_equiv_pos_as_xyz
'x, y, z'
'-x, y+1/2, -z'

loop_
_atom_site_label
_atom_site_type_symbol
_atom_site_fract_x
_atom_site_fract_y
_atom_site_fract_z
_atom_site_U_iso_or_equiv
_atom_site_adp_type
_atom_site_occupancy
_atom_site_symmetry_multiplicity
_atom_site_calc_flag
_atom_site_refinement_flags
Fe1 Fe 0.923479(13) 0.259554(18) 0.241689(8) 0.00922(4) Uani 1 1 d .
Fe2 Fe 0.470282(13) 0.240446(19) 0.310613(8) 0.00991(4) Uani 1 1 d .
P1 P 0.52808(3) 0.56179(3) 0.200390(15) 0.00968(5) Uani 1 1 d .
O1 O 0.58579(8) 0.67396(10) 0.26382(5) 0.01441(16) Uani 1 1 d .
N1 N 0.77630(10) -0.01816(13) 0.42095(5) 0.01406(18) Uani 1 1 d .
C1 C 0.76699(10) 0.27978(13) 0.29599(6) 0.00971(19) Uani 1 1 d .
C2 C 0.86681(10) 0.17337(14) 0.33835(6) 0.01062(18) Uani 1 1 d .
C3 C 0.98248(10) 0.27026(15) 0.35780(6) 0.01236(19) Uani 1 1 d .
H3 H 1.0629 0.2325 0.3862 0.015 Uiso 1 1 calc R
C4 C 0.95754(10) 0.43190(15) 0.32768(6) 0.01275(19) Uani 1 1 d .
H4 H 1.0183 0.5201 0.3321 0.015 Uiso 1 1 calc R
C5 C 0.82542(10) 0.43863(14) 0.28969(6) 0.01121(18) Uani 1 1 d .
H5 H 0.7830 0.5324 0.2644 0.013 Uiso 1 1 calc R
C6 C 0.84816(12) 0.17491(16) 0.13500(6) 0.0156(2) Uani 1 1 d .
H6 H 0.7587 0.1572 0.1150 0.019 Uiso 1 1 calc R
C7 C 0.93589(11) 0.05680(15) 0.17568(6) 0.0148(2) Uani 1 1 d .
H7 H 0.9151 -0.0532 0.1875 0.018 Uiso 1 1 calc R
C8 C 1.06058(12) 0.13338(15) 0.19553(7) 0.0147(2) Uani 1 1 d .
H8 H 1.1372 0.0833 0.2229 0.018 Uiso 1 1 calc R
C9 C 1.04944(12) 0.29838(15) 0.16697(7) 0.0153(2) Uani 1 1 d .
H9 H 1.1175 0.3773 0.1719 0.018 Uiso 1 1 calc R
C10 C 0.91827(12) 0.32427(16) 0.12964(7) 0.0165(2) Uani 1 1 d .
H10 H 0.8837 0.4234 0.1055 0.020 Uiso 1 1 calc R
C11 C 0.63261(9) 0.23657(14) 0.26116(5) 0.00942(17) Uani 1 1 d .
C12 C 0.53196(10) 0.34533(13) 0.22021(6) 0.00920(18) Uani 1 1 d .
C13 C 0.41803(9) 0.24508(16) 0.19441(6) 0.01129(17) Uani 1 1 d .
H13 H 0.3377 0.2831 0.1659 0.014 Uiso 1 1 calc R
C14 C 0.44673(11) 0.08028(14) 0.21894(6) 0.0132(2) Uani 1 1 d .
H14 H 0.3890 -0.0109 0.2095 0.016 Uiso 1 1 calc R
C15 C 0.57639(10) 0.07500(14) 0.26005(6) 0.01170(19) Uani 1 1 d .
H15 H 0.6192 -0.0206 0.2832 0.014 Uiso 1 1 calc R
C16 C 0.53422(12) 0.30535(18) 0.42252(7) 0.0188(2) Uani 1 1 d .
H16 H 0.6215 0.3278 0.4458 0.023 Uiso 1 1 calc R
C17 C 0.44272(12) 0.42344(17) 0.38582(7) 0.0177(2) Uani 1 1 d .
H17 H 0.4582 0.5380 0.3805 0.021 Uiso 1 1 calc R
C18 C 0.32362(12) 0.33920(17) 0.35839(7) 0.0177(2) Uani 1 1 d .
H18 H 0.2460 0.3876 0.3314 0.021 Uiso 1 1 calc R
C19 C 0.34199(13) 0.16861(18) 0.37874(7) 0.0193(2) Uani 1 1 d .
H19 H 0.2786 0.0839 0.3679 0.023 Uiso 1 1 calc R
C20 C 0.47305(13) 0.14868(17) 0.41839(7) 0.0191(2) Uani 1 1 d .
H20 H 0.5121 0.0482 0.4384 0.023 Uiso 1 1 calc R
C21 C 0.85733(11) -0.00585(14) 0.36134(6) 0.01206(19) Uani 1 1 d .
H21 H 0.8105 -0.0660 0.3153 0.014 Uiso 1 1 calc R
C22 C 0.99229(12) -0.08572(16) 0.38332(7) 0.0188(2) Uani 1 1 d .
H22A H 1.0389 -0.0354 0.4306 0.028 Uiso 1 1 calc R
H22B H 1.0415 -0.0683 0.3420 0.028 Uiso 1 1 calc R
H22C H 0.9824 -0.2044 0.3913 0.028 Uiso 1 1 calc R
C23 C 0.82992(13) 0.06991(17) 0.49115(6) 0.0195(2) Uani 1 1 d .
H23A H 0.7680 0.0661 0.5263 0.029 Uiso 1 1 calc R
H23B H 0.8463 0.1851 0.4790 0.029 Uiso 1 1 calc R
H23C H 0.9116 0.0178 0.5153 0.029 Uiso 1 1 calc R
C24 C 0.74475(13) -0.18871(17) 0.43668(7) 0.0205(2) Uani 1 1 d .
H24A H 0.8231 -0.2451 0.4630 0.031 Uiso 1 1 calc R
H24B H 0.7113 -0.2454 0.3884 0.031 Uiso 1 1 calc R
H24C H 0.6787 -0.1902 0.4693 0.031 Uiso 1 1 calc R
C25 C 0.35815(10) 0.61066(14) 0.16756(6) 0.01186(19) Uani 1 1 d .
C26 C 0.28961(11) 0.67344(14) 0.22200(6) 0.0143(2) Uani 1 1 d .
H26 H 0.3317 0.6842 0.2739 0.017 Uiso 1 1 calc R
C27 C 0.16024(11) 0.72016(15) 0.20050(7) 0.0174(2) Uani 1 1 d .
H27 H 0.1142 0.7622 0.2377 0.021 Uiso 1 1 calc R
C28 C 0.09825(11) 0.70528(15) 0.12444(7) 0.0182(2) Uani 1 1 d .
H28 H 0.0100 0.7378 0.1098 0.022 Uiso 1 1 calc R
C29 C 0.16518(11) 0.64292(16) 0.06976(7) 0.0174(2) Uani 1 1 d .
H29 H 0.1228 0.6326 0.0179 0.021 Uiso 1 1 calc R
C30 C 0.29455(11) 0.59565(15) 0.09147(6) 0.0147(2) Uani 1 1 d .
H30 H 0.3401 0.5527 0.0542 0.018 Uiso 1 1 calc R
C31 C 0.60372(10) 0.58730(14) 0.11715(6) 0.01229(19) Uani 1 1 d .
C32 C 0.67566(10) 0.73056(15) 0.11224(6) 0.0152(2) Uani 1 1 d .
H32 H 0.6829 0.8114 0.1516 0.018 Uiso 1 1 calc R
C33 C 0.73694(11) 0.75535(18) 0.04973(7) 0.0191(2) Uani 1 1 d .
H33 H 0.7870 0.8522 0.0469 0.023 Uiso 1 1 calc R
C34 C 0.72493(12) 0.63884(18) -0.00835(7) 0.0202(2) Uani 1 1 d .
H34 H 0.7674 0.6557 -0.0506 0.024 Uiso 1 1 calc R
C35 C 0.65103(12) 0.49766(18) -0.00493(7) 0.0195(2) Uani 1 1 d .
H35 H 0.6409 0.4198 -0.0456 0.023 Uiso 1 1 calc R
C36 C 0.59143(11) 0.46999(15) 0.05832(7) 0.0151(2) Uani 1 1 d .
H36 H 0.5428 0.3720 0.0614 0.018 Uiso 1 1 calc R

loop_
_atom_site_aniso_label
_atom_site_aniso_U_11
_atom_site_aniso_U_22
_atom_site_aniso_U_33
_atom_site_aniso_U_23
_atom_site_aniso_U_13
_atom_site_aniso_U_12
Fe1 0.00842(6) 0.00933(7) 0.01002(6) 0.00025(5) 0.00200(5) 0.00076(6)
Fe2 0.00885(6) 0.01102(7) 0.01029(6) 0.00040(6) 0.00286(5) 0.00013(6)
P1 0.01004(11) 0.00755(12) 0.01103(11) -0.00018(9) 0.00082(9) 0.00037(9)
O1 0.0152(4) 0.0109(4) 0.0158(4) -0.0031(3) -0.0008(3) 0.0001(3)
N1 0.0171(4) 0.0151(4) 0.0099(4) 0.0021(3) 0.0023(3) -0.0025(4)
C1 0.0092(4) 0.0097(5) 0.0105(4) -0.0003(3) 0.0025(3) 0.0008(3)
C2 0.0109(4) 0.0116(5) 0.0091(4) 0.0001(3) 0.0012(3) 0.0016(4)
C3 0.0104(4) 0.0137(5) 0.0125(4) -0.0013(4) 0.0006(3) -0.0002(4)
C4 0.0104(4) 0.0130(5) 0.0143(5) -0.0032(4) 0.0010(4) -0.0015(4)
C5 0.0111(4) 0.0085(4) 0.0140(4) -0.0012(4) 0.0024(3) 0.0002(4)
C6 0.0144(5) 0.0198(6) 0.0122(5) -0.0016(4) 0.0011(4) 0.0015(4)
C7 0.0159(5) 0.0133(5) 0.0159(5) -0.0034(4) 0.0046(4) 0.0007(4)
C8 0.0128(5) 0.0151(5) 0.0172(5) -0.0005(4) 0.0054(4) 0.0036(4)
C9 0.0153(5) 0.0165(5) 0.0158(5) 0.0015(4) 0.0075(4) -0.0001(4)
C10 0.0179(5) 0.0186(5) 0.0132(5) 0.0029(4) 0.0038(4) 0.0034(4)
C11 0.0094(4) 0.0091(4) 0.0102(4) -0.0008(4) 0.0029(3) -0.0001(4)
C12 0.0092(4) 0.0086(4) 0.0099(4) -0.0006(3) 0.0019(3) -0.0007(4)
C13 0.0110(4) 0.0102(4) 0.0123(4) -0.0003(4) 0.0012(3) -0.0009(4)
C14 0.0136(5) 0.0107(5) 0.0153(5) -0.0022(4) 0.0027(4) -0.0035(4)
C15 0.0123(5) 0.0089(5) 0.0142(5) 0.0002(4) 0.0033(4) 0.0006(4)
C16 0.0164(5) 0.0279(6) 0.0120(5) -0.0013(4) 0.0026(4) 0.0032(5)
C17 0.0202(5) 0.0196(6) 0.0145(5) -0.0038(4) 0.0063(4) 0.0023(5)
C18 0.0138(5) 0.0242(6) 0.0167(5) -0.0001(4) 0.0067(4) 0.0048(4)
C19 0.0160(5) 0.0252(6) 0.0190(5) 0.0023(5) 0.0091(4) -0.0026(5)
C20 0.0206(5) 0.0234(6) 0.0148(5) 0.0062(4) 0.0068(4) 0.0050(5)
C21 0.0130(5) 0.0120(5) 0.0108(4) 0.0022(4) 0.0013(4) 0.0014(4)
C22 0.0175(5) 0.0162(5) 0.0221(6) 0.0047(4) 0.0017(4) 0.0060(4)
C23 0.0265(6) 0.0202(6) 0.0114(5) -0.0007(4) 0.0029(4) -0.0027(5)
C24 0.0272(6) 0.0183(5) 0.0158(5) 0.0049(4) 0.0036(4) -0.0054(5)
C25 0.0111(4) 0.0087(4) 0.0155(5) 0.0011(4) 0.0018(4) 0.0011(4)
C26 0.0161(5) 0.0108(5) 0.0158(5) -0.0012(4) 0.0026(4) 0.0025(4)
C27 0.0159(5) 0.0143(5) 0.0227(5) -0.0008(4) 0.0058(4) 0.0038(4)
C28 0.0126(4) 0.0152(5) 0.0263(6) 0.0023(4) 0.0022(4) 0.0033(4)
C29 0.0139(5) 0.0189(6) 0.0181(5) 0.0036(4) -0.0008(4) 0.0024(4)
C30 0.0132(5) 0.0156(5) 0.0154(5) 0.0005(4) 0.0023(4) 0.0010(4)
C31 0.0106(4) 0.0124(5) 0.0135(4) 0.0029(4) 0.0011(3) 0.0013(4)
C32 0.0133(4) 0.0140(5) 0.0172(5) 0.0041(4) 0.0000(3) -0.0011(4)
C33 0.0149(4) 0.0211(6) 0.0206(5) 0.0097(5) 0.0013(4) -0.0010(5)
C34 0.0167(5) 0.0286(6) 0.0156(5) 0.0098(5) 0.0036(4) 0.0037(5)
C35 0.0203(5) 0.0240(6) 0.0143(5) 0.0009(4) 0.0031(4) 0.0047(5)
C36 0.0147(5) 0.0148(5) 0.0155(5) 0.0008(4) 0.0019(4) 0.0011(4)

loop_
_atom_type_symbol
_atom_type_description
_atom_type_scat_dispersion_real
_atom_type_scat_dispersion_imag
_atom_type_scat_source
C C 0.0033 0.0016 'International Tables Vol C Tables 4.2.6.8 and 6.1.1.4'
H H 0.0000 0.0000 'International Tables Vol C Tables 4.2.6.8 and 6.1.1.4'
N N 0.0061 0.0033 'International Tables Vol C Tables 4.2.6.8 and 6.1.1.4'
O O 0.0106 0.0060 'International Tables Vol C Tables 4.2.6.8 and 6.1.1.4'
P P 0.1023 0.0942 'International Tables Vol C Tables 4.2.6.8 and 6.1.1.4'
Fe Fe 0.3463 0.8444 'International Tables Vol C Tables 4.2.6.8 and 6.1.1.4'

loop_
_geom_angle_atom_site_label_1
_geom_angle_atom_site_label_2
_geom_angle_atom_site_label_3
_geom_angle
C6 Fe1 C7 41.09(5)
C6 Fe1 C2 123.07(5)
C7 Fe1 C2 105.50(5)
C6 Fe1 C3 161.57(5)
C7 Fe1 C3 125.16(5)
C2 Fe1 C3 41.07(4)
C6 Fe1 C10 40.93(5)
C7 Fe1 C10 68.93(5)
C2 Fe1 C10 160.89(5)
C3 Fe1 C10 156.73(5)
C6 Fe1 C5 119.16(5)
C7 Fe1 C5 154.10(5)
C2 Fe1 C5 69.37(4)
C3 Fe1 C5 68.46(4)
C10 Fe1 C5 107.22(5)
C6 Fe1 C8 68.94(5)
C7 Fe1 C8 40.98(5)
C2 Fe1 C8 119.87(5)
C3 Fe1 C8 108.63(5)
C10 Fe1 C8 68.66(5)
C5 Fe1 C8 163.49(5)
C6 Fe1 C4 155.22(5)
C7 Fe1 C4 163.11(5)
C2 Fe1 C4 69.17(5)
C3 Fe1 C4 40.60(5)
C10 Fe1 C4 121.25(5)
C5 Fe1 C4 40.67(4)
C8 Fe1 C4 126.67(5)
C6 Fe1 C1 104.89(5)
C7 Fe1 C1 118.35(4)
C2 Fe1 C1 41.62(4)
C3 Fe1 C1 69.10(4)
C10 Fe1 C1 123.59(4)
C5 Fe1 C1 41.02(4)
C8 Fe1 C1 154.68(5)
C4 Fe1 C1 69.00(4)
C6 Fe1 C9 68.68(5)
C7 Fe1 C9 68.69(5)
C2 Fe1 C9 156.06(5)
C3 Fe1 C9 122.17(5)
C10 Fe1 C9 40.68(5)
C5 Fe1 C9 126.02(5)
C8 Fe1 C9 40.63(5)
C4 Fe1 C9 109.32(5)
C1 Fe1 C9 161.86(5)
C12 Fe2 C13 41.76(4)
C12 Fe2 C16 124.55(5)
C13 Fe2 C16 163.54(5)
C12 Fe2 C18 122.45(5)
C13 Fe2 C18 109.23(5)
C16 Fe2 C18 68.57(5)
C12 Fe2 C20 160.30(5)
C13 Fe2 C20 155.34(5)
C16 Fe2 C20 40.51(5)
C18 Fe2 C20 68.82(5)
C12 Fe2 C19 157.82(5)
C13 Fe2 C19 121.29(5)
C16 Fe2 C19 68.50(5)
C18 Fe2 C19 40.93(5)
C20 Fe2 C19 40.93(5)
C12 Fe2 C15 69.52(4)
C13 Fe2 C15 68.61(4)
C16 Fe2 C15 119.06(5)
C18 Fe2 C15 160.80(5)
C20 Fe2 C15 104.80(5)
C19 Fe2 C15 122.61(5)
C12 Fe2 C17 108.43(5)
C13 Fe2 C17 127.07(5)
C16 Fe2 C17 40.70(5)
C18 Fe2 C17 40.76(5)
C20 Fe2 C17 68.51(5)
C19 Fe2 C17 68.63(5)
C15 Fe2 C17 155.50(5)
C12 Fe2 C11 42.04(4)
C13 Fe2 C11 69.94(4)
C16 Fe2 C11 105.64(5)
C18 Fe2 C11 157.84(5)
C20 Fe2 C11 121.52(5)
C19 Fe2 C11 158.78(5)
C15 Fe2 C11 40.94(4)
C17 Fe2 C11 121.06(5)
C12 Fe2 C14 69.35(4)
C13 Fe2 C14 40.53(5)
C16 Fe2 C14 154.09(5)
C18 Fe2 C14 125.62(5)
C20 Fe2 C14 119.25(5)
C19 Fe2 C14 106.89(5)
C15 Fe2 C14 40.42(4)
C17 Fe2 C14 163.48(5)
C11 Fe2 C14 68.99(4)
O1 P1 C12 117.32(5)
O1 P1 C31 111.74(5)
C12 P1 C31 105.96(5)
O1 P1 C25 110.47(5)
C12 P1 C25 105.27(5)
C31 P1 C25 105.21(5)
C23 N1 C24 111.42(10)
C23 N1 C21 113.46(9)
C24 N1 C21 112.40(10)
C5 C1 C2 107.14(9)
C5 C1 C11 124.59(9)
C2 C1 C11 128.18(9)
C5 C1 Fe1 69.37(6)
C2 C1 Fe1 68.63(6)
C11 C1 Fe1 124.55(7)
C3 C2 C1 107.25(10)
C3 C2 C21 123.64(10)
C1 C2 C21 129.10(10)
C3 C2 Fe1 69.64(6)
C1 C2 Fe1 69.74(6)
C21 C2 Fe1 126.72(7)
C4 C3 C2 108.98(9)
C4 C3 Fe1 70.02(6)
C2 C3 Fe1 69.30(6)
C4 C3 H3 125.5
C2 C3 H3 125.5
Fe1 C3 H3 126.8
C3 C4 C5 108.02(10)
C3 C4 Fe1 69.38(6)
C5 C4 Fe1 69.62(6)
C3 C4 H4 126.0
C5 C4 H4 126.0
Fe1 C4 H4 126.6
C4 C5 C1 108.61(10)
C4 C5 Fe1 69.71(6)
C1 C5 Fe1 69.61(6)
C4 C5 H5 125.7
C1 C5 H5 125.7
Fe1 C5 H5 126.6
C10 C6 C7 108.09(10)
C10 C6 Fe1 70.09(7)
C7 C6 Fe1 69.53(6)
C10 C6 H6 126.0
C7 C6 H6 126.0
Fe1 C6 H6 126.0
C6 C7 C8 107.95(11)
C6 C7 Fe1 69.38(7)
C8 C7 Fe1 70.09(7)
C6 C7 H7 126.0
C8 C7 H7 126.0
Fe1 C7 H7 126.1
C9 C8 C7 107.88(10)
C9 C8 Fe1 69.96(7)
C7 C8 Fe1 68.94(6)
C9 C8 H8 126.1
C7 C8 H8 126.1
Fe1 C8 H8 126.6
C8 C9 C10 108.18(11)
C8 C9 Fe1 69.41(6)
C10 C9 Fe1 69.29(6)
C8 C9 H9 125.9
C10 C9 H9 125.9
Fe1 C9 H9 127.0
C6 C10 C9 107.91(11)
C6 C10 Fe1 68.97(7)
C9 C10 Fe1 70.03(6)
C6 C10 H10 126.0
C9 C10 H10 126.0
Fe1 C10 H10 126.5
C15 C11 C12 106.64(9)
C15 C11 C1 125.55(9)
C12 C11 C1 127.80(9)
C15 C11 Fe2 69.48(6)
C12 C11 Fe2 67.97(5)
C1 C11 Fe2 128.31(7)
C13 C12 C11 107.29(9)
C13 C12 P1 120.03(8)
C11 C12 P1 132.67(8)
C13 C12 Fe2 69.60(6)
C11 C12 Fe2 69.99(6)
P1 C12 Fe2 124.69(6)
C14 C13 C12 108.34(9)
C14 C13 Fe2 70.67(6)
C12 C13 Fe2 68.64(6)
C14 C13 H13 125.8
C12 C13 H13 125.8
Fe2 C13 H13 126.4
C13 C14 C15 108.37(9)
C13 C14 Fe2 68.80(6)
C15 C14 Fe2 69.36(6)
C13 C14 H14 125.8
C15 C14 H14 125.8
Fe2 C14 H14 127.6
C14 C15 C11 109.35(9)
C14 C15 Fe2 70.22(6)
C11 C15 Fe2 69.58(6)
C14 C15 H15 125.3
C11 C15 H15 125.3
Fe2 C15 H15 126.5
C20 C16 C17 108.51(11)
C20 C16 Fe2 69.81(7)
C17 C16 Fe2 69.80(7)
C20 C16 H16 125.7
C17 C16 H16 125.7
Fe2 C16 H16 126.2
C16 C17 C18 107.94(12)
C16 C17 Fe2 69.49(7)
C18 C17 Fe2 69.52(7)
C16 C17 H17 126.0
C18 C17 H17 126.0
Fe2 C17 H17 126.5
C17 C18 C19 107.85(11)
C17 C18 Fe2 69.72(7)
C19 C18 Fe2 69.59(7)
C17 C18 H18 126.1
C19 C18 H18 126.1
Fe2 C18 H18 126.2
C18 C19 C20 107.77(12)
C18 C19 Fe2 69.48(7)
C20 C19 Fe2 69.49(7)
C18 C19 H19 126.1
C20 C19 H19 126.1
Fe2 C19 H19 126.5
C16 C20 C19 107.93(11)
C16 C20 Fe2 69.68(7)
C19 C20 Fe2 69.57(7)
C16 C20 H20 126.0
C19 C20 H20 126.0
Fe2 C20 H20 126.3
N1 C21 C2 109.40(9)
N1 C21 C22 114.29(9)
C2 C21 C22 111.64(10)
N1 C21 H21 107.0
C2 C21 H21 107.0
C22 C21 H21 107.0
C21 C22 H22A 109.5
C21 C22 H22B 109.5
H22A C22 H22B 109.5
C21 C22 H22C 109.5
H22A C22 H22C 109.5
H22B C22 H22C 109.5
N1 C23 H23A 109.5
N1 C23 H23B 109.5
H23A C23 H23B 109.5
N1 C23 H23C 109.5
H23A C23 H23C 109.5
H23B C23 H23C 109.5
N1 C24 H24A 109.5
N1 C24 H24B 109.5
H24A C24 H24B 109.5
N1 C24 H24C 109.5
H24A C24 H24C 109.5
H24B C24 H24C 109.5
C30 C25 C26 118.99(10)
C30 C25 P1 123.95(8)
C26 C25 P1 117.01(8)
C27 C26 C25 120.36(10)
C27 C26 H26 119.8
C25 C26 H26 119.8
C26 C27 C28 120.06(11)
C26 C27 H27 120.0
C28 C27 H27 120.0
C29 C28 C27 120.18(11)
C29 C28 H28 119.9
C27 C28 H28 119.9
C28 C29 C30 119.66(11)
C28 C29 H29 120.2
C30 C29 H29 120.2
C29 C30 C25 120.75(11)
C29 C30 H30 119.6
C25 C30 H30 119.6
C32 C31 C36 119.68(10)
C32 C31 P1 117.86(9)
C36 C31 P1 122.45(9)
C33 C32 C31 120.12(12)
C33 C32 H32 119.9
C31 C32 H32 119.9
C34 C33 C32 120.10(12)
C34 C33 H33 119.9
C32 C33 H33 119.9
C33 C34 C35 120.25(11)
C33 C34 H34 119.9
C35 C34 H34 119.9
C34 C35 C36 120.06(12)
C34 C35 H35 120.0
C36 C35 H35 120.0
C35 C36 C31 119.75(11)
C35 C36 H36 120.1
C31 C36 H36 120.1

loop_
_geom_bond_atom_site_label_1
_geom_bond_atom_site_label_2
_geom_bond_distance
Fe1 C6 2.0338(12)
Fe1 C7 2.0358(11)
Fe1 C2 2.0389(10)
Fe1 C3 2.0434(10)
Fe1 C10 2.0486(11)
Fe1 C5 2.0507(11)
Fe1 C8 2.0512(11)
Fe1 C4 2.0519(11)
Fe1 C1 2.0540(10)
Fe1 C9 2.0585(11)
Fe2 C12 2.0235(10)
Fe2 C13 2.0363(10)
Fe2 C16 2.0466(12)
Fe2 C18 2.0480(12)
Fe2 C20 2.0483(12)
Fe2 C19 2.0494(12)
Fe2 C15 2.0497(11)
Fe2 C17 2.0507(12)
Fe2 C11 2.0510(9)
Fe2 C14 2.0610(11)
P1 O1 1.4871(9)
P1 C12 1.7877(11)
P1 C31 1.8117(11)
P1 C25 1.8126(11)
N1 C23 1.4571(15)
N1 C24 1.4596(16)
N1 C21 1.4759(14)
C1 C5 1.4381(15)
C1 C2 1.4543(15)
C1 C11 1.4724(13)
C2 C3 1.4319(15)
C2 C21 1.5165(16)
C3 C4 1.4207(17)
C3 H3 0.9500
C4 C5 1.4256(15)
C4 H4 0.9500
C5 H5 0.9500
C6 C10 1.4276(18)
C6 C7 1.4281(17)
C6 H6 0.9500
C7 C8 1.4306(16)
C7 H7 0.9500
C8 C9 1.4270(17)
C8 H8 0.9500
C9 C10 1.4277(17)
C9 H9 0.9500
C10 H10 0.9500
C11 C15 1.4340(15)
C11 C12 1.4618(14)
C12 C13 1.4470(14)
C13 C14 1.4195(17)
C13 H13 0.9500
C14 C15 1.4203(15)
C14 H14 0.9500
C15 H15 0.9500
C16 C20 1.418(2)
C16 C17 1.4250(18)
C16 H16 0.9500
C17 C18 1.4273(18)
C17 H17 0.9500
C18 C19 1.4326(19)
C18 H18 0.9500
C19 C20 1.4328(18)
C19 H19 0.9500
C20 H20 0.9500
C21 C22 1.5387(16)
C21 H21 1.0000
C22 H22A 0.9800
C22 H22B 0.9800
C22 H22C 0.9800
C23 H23A 0.9800
C23 H23B 0.9800
C23 H23C 0.9800
C24 H24A 0.9800
C24 H24B 0.9800
C24 H24C 0.9800
C25 C30 1.3984(15)
C25 C26 1.4006(15)
C26 C27 1.3913(16)
C26 H26 0.9500
C27 C28 1.3928(17)
C27 H27 0.9500
C28 C29 1.3920(17)
C28 H28 0.9500
C29 C30 1.3929(15)
C29 H29 0.9500
C30 H30 0.9500
C31 C32 1.3951(16)
C31 C36 1.4007(16)
C32 C33 1.3943(15)
C32 H32 0.9500
C33 C34 1.387(2)
C33 H33 0.9500
C34 C35 1.389(2)
C34 H34 0.9500
C35 C36 1.3990(16)
C35 H35 0.9500
C36 H36 0.9500

loop_
_geom_torsion_atom_site_label_1
_geom_torsion_atom_site_label_2
_geom_torsion_atom_site_label_3
_geom_torsion_atom_site_label_4
_geom_torsion
C6 Fe1 C1 C5 -117.54(7)
C7 Fe1 C1 C5 -159.58(6)
C2 Fe1 C1 C5 119.05(9)
C3 Fe1 C1 C5 80.79(7)
C10 Fe1 C1 C5 -77.16(8)
C8 Fe1 C1 C5 170.36(10)
C4 Fe1 C1 C5 37.18(6)
C9 Fe1 C1 C5 -50.89(17)
C6 Fe1 C1 C2 123.41(7)
C7 Fe1 C1 C2 81.38(7)
C3 Fe1 C1 C2 -38.25(6)
C10 Fe1 C1 C2 163.79(7)
C5 Fe1 C1 C2 -119.05(9)
C8 Fe1 C1 C2 51.32(13)
C4 Fe1 C1 C2 -81.86(7)
C9 Fe1 C1 C2 -169.94(14)
C6 Fe1 C1 C11 0.97(9)
C7 Fe1 C1 C11 -41.07(10)
C2 Fe1 C1 C11 -122.44(11)
C3 Fe1 C1 C11 -160.70(10)
C10 Fe1 C1 C11 41.35(10)
C5 Fe1 C1 C11 118.51(11)
C8 Fe1 C1 C11 -71.13(14)
C4 Fe1 C1 C11 155.69(10)
C9 Fe1 C1 C11 67.62(18)
C5 C1 C2 C3 0.91(11)
C11 C1 C2 C3 177.65(9)
Fe1 C1 C2 C3 59.80(7)
C5 C1 C2 C21 179.69(10)
C11 C1 C2 C21 -3.57(17)
Fe1 C1 C2 C21 -121.42(11)
C5 C1 C2 Fe1 -58.89(7)
C11 C1 C2 Fe1 117.85(10)
C6 Fe1 C2 C3 167.42(7)
C7 Fe1 C2 C3 126.25(7)
C10 Fe1 C2 C3 -163.56(13)
C5 Fe1 C2 C3 -80.49(7)
C8 Fe1 C2 C3 84.34(8)
C4 Fe1 C2 C3 -36.87(7)
C1 Fe1 C2 C3 -118.30(9)
C9 Fe1 C2 C3 53.99(14)
C6 Fe1 C2 C1 -74.28(8)
C7 Fe1 C2 C1 -115.45(7)
C3 Fe1 C2 C1 118.30(9)
C10 Fe1 C2 C1 -45.26(17)
C5 Fe1 C2 C1 37.81(6)
C8 Fe1 C2 C1 -157.35(6)
C4 Fe1 C2 C1 81.43(7)
C9 Fe1 C2 C1 172.30(11)
C6 Fe1 C2 C21 50.01(11)
C7 Fe1 C2 C21 8.84(10)
C3 Fe1 C2 C21 -117.41(12)
C10 Fe1 C2 C21 79.03(18)
C5 Fe1 C2 C21 162.10(10)
C8 Fe1 C2 C21 -33.07(11)
C4 Fe1 C2 C21 -154.28(10)
C1 Fe1 C2 C21 124.29(12)
C9 Fe1 C2 C21 -63.41(16)
C1 C2 C3 C4 -0.95(12)
C21 C2 C3 C4 -179.81(9)
Fe1 C2 C3 C4 58.92(8)
C1 C2 C3 Fe1 -59.87(7)
C21 C2 C3 Fe1 121.27(10)
C6 Fe1 C3 C4 -155.74(13)
C7 Fe1 C3 C4 167.62(6)
C2 Fe1 C3 C4 -120.48(9)
C10 Fe1 C3 C4 45.96(14)
C5 Fe1 C3 C4 -37.58(6)
C8 Fe1 C3 C4 125.11(7)
C1 Fe1 C3 C4 -81.73(7)
C9 Fe1 C3 C4 82.33(7)
C6 Fe1 C3 C2 -35.26(17)
C7 Fe1 C3 C2 -71.90(8)
C10 Fe1 C3 C2 166.44(11)
C5 Fe1 C3 C2 82.90(7)
C8 Fe1 C3 C2 -114.41(7)
C4 Fe1 C3 C2 120.48(9)
C1 Fe1 C3 C2 38.76(6)
C9 Fe1 C3 C2 -157.18(7)
C2 C3 C4 C5 0.62(12)
Fe1 C3 C4 C5 59.10(7)
C2 C3 C4 Fe1 -58.48(7)
C6 Fe1 C4 C3 161.94(10)
C7 Fe1 C4 C3 -37.11(18)
C2 Fe1 C4 C3 37.28(6)
C10 Fe1 C4 C3 -160.60(6)
C5 Fe1 C4 C3 119.49(9)
C8 Fe1 C4 C3 -75.12(8)
C1 Fe1 C4 C3 81.99(7)
C9 Fe1 C4 C3 -117.26(7)
C6 Fe1 C4 C5 42.45(14)
C7 Fe1 C4 C5 -156.60(14)
C2 Fe1 C4 C5 -82.21(7)
C3 Fe1 C4 C5 -119.49(9)
C10 Fe1 C4 C5 79.91(8)
C8 Fe1 C4 C5 165.39(7)
C1 Fe1 C4 C5 -37.49(6)
C9 Fe1 C4 C5 123.26(7)
C3 C4 C5 C1 -0.04(12)
Fe1 C4 C5 C1 58.91(7)
C3 C4 C5 Fe1 -58.95(7)
C2 C1 C5 C4 -0.54(12)
C11 C1 C5 C4 -177.43(9)
Fe1 C1 C5 C4 -58.97(7)
C2 C1 C5 Fe1 58.43(7)
C11 C1 C5 Fe1 -118.46(9)
C6 Fe1 C5 C4 -161.10(7)
C7 Fe1 C5 C4 164.69(10)
C2 Fe1 C5 C4 81.67(7)
C3 Fe1 C5 C4 37.52(7)
C10 Fe1 C5 C4 -118.22(7)
C8 Fe1 C5 C4 -45.39(19)
C1 Fe1 C5 C4 120.02(9)
C9 Fe1 C5 C4 -77.36(8)
C6 Fe1 C5 C1 78.88(7)
C7 Fe1 C5 C1 44.67(13)
C2 Fe1 C5 C1 -38.35(6)
C3 Fe1 C5 C1 -82.50(7)
C10 Fe1 C5 C1 121.76(7)
C8 Fe1 C5 C1 -165.41(15)
C4 Fe1 C5 C1 -120.02(9)
C9 Fe1 C5 C1 162.62(6)
C7 Fe1 C6 C10 -119.18(10)
C2 Fe1 C6 C10 165.97(7)
C3 Fe1 C6 C10 -167.12(13)
C5 Fe1 C6 C10 82.76(8)
C8 Fe1 C6 C10 -81.31(7)
C4 Fe1 C6 C10 52.52(13)
C1 Fe1 C6 C10 124.55(7)
C9 Fe1 C6 C10 -37.58(7)
C2 Fe1 C6 C7 -74.84(8)
C3 Fe1 C6 C7 -47.94(17)
C10 Fe1 C6 C7 119.18(10)
C5 Fe1 C6 C7 -158.05(7)
C8 Fe1 C6 C7 37.88(7)
C4 Fe1 C6 C7 171.70(10)
C1 Fe1 C6 C7 -116.27(7)
C9 Fe1 C6 C7 81.60(7)
C10 C6 C7 C8 0.01(13)
Fe1 C6 C7 C8 -59.71(8)
C10 C6 C7 Fe1 59.72(8)
C2 Fe1 C7 C6 122.92(7)
C3 Fe1 C7 C6 163.31(7)
C10 Fe1 C7 C6 -37.81(7)
C5 Fe1 C7 C6 48.35(13)
C8 Fe1 C7 C6 -119.11(10)
C4 Fe1 C7 C6 -167.99(14)
C1 Fe1 C7 C6 79.96(8)
C9 Fe1 C7 C6 -81.58(7)
C6 Fe1 C7 C8 119.11(10)
C2 Fe1 C7 C8 -117.97(7)
C3 Fe1 C7 C8 -77.58(8)
C10 Fe1 C7 C8 81.30(8)
C5 Fe1 C7 C8 167.45(10)
C4 Fe1 C7 C8 -48.88(19)
C1 Fe1 C7 C8 -160.93(7)
C9 Fe1 C7 C8 37.53(7)
C6 C7 C8 C9 -0.06(12)
Fe1 C7 C8 C9 -59.33(8)
C6 C7 C8 Fe1 59.27(8)
C6 Fe1 C8 C9 81.41(8)
C7 Fe1 C8 C9 119.38(10)
C2 Fe1 C8 C9 -161.65(7)
C3 Fe1 C8 C9 -118.03(7)
C10 Fe1 C8 C9 37.35(7)
C5 Fe1 C8 C9 -41.12(19)
C4 Fe1 C8 C9 -76.45(8)
C1 Fe1 C8 C9 161.63(10)
C6 Fe1 C8 C7 -37.97(7)
C2 Fe1 C8 C7 78.97(8)
C3 Fe1 C8 C7 122.59(7)
C10 Fe1 C8 C7 -82.03(8)
C5 Fe1 C8 C7 -160.50(15)
C4 Fe1 C8 C7 164.17(7)
C1 Fe1 C8 C7 42.24(13)
C9 Fe1 C8 C7 -119.38(10)
C7 C8 C9 C10 0.10(12)
Fe1 C8 C9 C10 -58.60(8)
C7 C8 C9 Fe1 58.69(7)
C6 Fe1 C9 C8 -82.09(8)
C7 Fe1 C9 C8 -37.83(7)
C2 Fe1 C9 C8 42.28(15)
C3 Fe1 C9 C8 81.17(8)
C10 Fe1 C9 C8 -119.90(10)
C5 Fe1 C9 C8 166.64(7)
C4 Fe1 C9 C8 124.28(7)
C1 Fe1 C9 C8 -154.33(14)
C6 Fe1 C9 C10 37.81(7)
C7 Fe1 C9 C10 82.07(8)
C2 Fe1 C9 C10 162.18(11)
C3 Fe1 C9 C10 -158.93(7)
C5 Fe1 C9 C10 -73.47(9)
C8 Fe1 C9 C10 119.90(10)
C4 Fe1 C9 C10 -115.83(8)
C1 Fe1 C9 C10 -34.44(18)
C7 C6 C10 C9 0.05(13)
Fe1 C6 C10 C9 59.42(8)
C7 C6 C10 Fe1 -59.37(8)
C8 C9 C10 C6 -0.09(13)
Fe1 C9 C10 C6 -58.76(8)
C8 C9 C10 Fe1 58.67(8)
C7 Fe1 C10 C6 37.94(7)
C2 Fe1 C10 C6 -38.35(18)
C3 Fe1 C10 C6 169.72(11)
C5 Fe1 C10 C6 -114.91(7)
C8 Fe1 C10 C6 82.04(8)
C4 Fe1 C10 C6 -157.11(7)
C1 Fe1 C10 C6 -72.85(8)
C9 Fe1 C10 C6 119.35(10)
C6 Fe1 C10 C9 -119.35(10)
C7 Fe1 C10 C9 -81.41(8)
C2 Fe1 C10 C9 -157.70(13)
C3 Fe1 C10 C9 50.37(15)
C5 Fe1 C10 C9 125.74(7)
C8 Fe1 C10 C9 -37.31(7)
C4 Fe1 C10 C9 83.54(8)
C1 Fe1 C10 C9 167.80(7)
C5 C1 C11 C15 173.30(10)
C2 C1 C11 C15 -2.91(16)
Fe1 C1 C11 C15 85.87(11)
C5 C1 C11 C12 -5.35(16)
C2 C1 C11 C12 178.43(10)
Fe1 C1 C11 C12 -92.79(11)
C5 C1 C11 Fe2 -95.80(12)
C2 C1 C11 Fe2 87.98(13)
Fe1 C1 C11 Fe2 176.76(6)
C12 Fe2 C11 C15 -118.77(8)
C13 Fe2 C11 C15 -80.11(7)
C16 Fe2 C11 C15 116.56(7)
C18 Fe2 C11 C15 -172.00(11)
C20 Fe2 C11 C15 75.53(8)
C19 Fe2 C11 C15 45.85(15)
C17 Fe2 C11 C15 157.93(7)
C14 Fe2 C11 C15 -36.70(6)
C13 Fe2 C11 C12 38.66(6)
C16 Fe2 C11 C12 -124.67(7)
C18 Fe2 C11 C12 -53.23(14)
C20 Fe2 C11 C12 -165.70(7)
C19 Fe2 C11 C12 164.62(13)
C15 Fe2 C11 C12 118.77(8)
C17 Fe2 C11 C12 -83.30(7)
C14 Fe2 C11 C12 82.07(6)
C12 Fe2 C11 C1 121.53(12)
C13 Fe2 C11 C1 160.19(11)
C16 Fe2 C11 C1 -3.14(11)
C18 Fe2 C11 C1 68.30(16)
C20 Fe2 C11 C1 -44.17(11)
C19 Fe2 C11 C1 -73.85(17)
C15 Fe2 C11 C1 -119.70(12)
C17 Fe2 C11 C1 38.23(11)
C14 Fe2 C11 C1 -156.40(10)
C15 C11 C12 C13 -0.90(11)
C1 C11 C12 C13 177.96(9)
Fe2 C11 C12 C13 -59.87(7)
C15 C11 C12 P1 178.18(8)
C1 C11 C12 P1 -2.96(16)
Fe2 C11 C12 P1 119.21(9)
C15 C11 C12 Fe2 58.97(7)
C1 C11 C12 Fe2 -122.17(10)
O1 P1 C12 C13 135.75(8)
C31 P1 C12 C13 -98.71(8)
C25 P1 C12 C13 12.45(9)
O1 P1 C12 C11 -43.24(12)
C31 P1 C12 C11 82.31(11)
C25 P1 C12 C11 -166.53(10)
O1 P1 C12 Fe2 50.89(8)
C31 P1 C12 Fe2 176.43(6)
C25 P1 C12 Fe2 -72.41(7)
C16 Fe2 C12 C13 -167.71(7)
C18 Fe2 C12 C13 -82.75(8)
C20 Fe2 C12 C13 156.89(14)
C19 Fe2 C12 C13 -47.03(16)
C15 Fe2 C12 C13 80.42(7)
C17 Fe2 C12 C13 -125.50(7)
C11 Fe2 C12 C13 118.23(9)
C14 Fe2 C12 C13 37.11(6)
C13 Fe2 C12 C11 -118.23(9)
C16 Fe2 C12 C11 74.05(8)
C18 Fe2 C12 C11 159.02(7)
C20 Fe2 C12 C11 38.66(17)
C19 Fe2 C12 C11 -165.26(12)
C15 Fe2 C12 C11 -37.81(6)
C17 Fe2 C12 C11 116.26(6)
C14 Fe2 C12 C11 -81.12(6)
C13 Fe2 C12 P1 113.08(9)
C16 Fe2 C12 P1 -54.63(9)
C18 Fe2 C12 P1 30.33(9)
C20 Fe2 C12 P1 -90.03(16)
C19 Fe2 C12 P1 66.05(16)
C15 Fe2 C12 P1 -166.50(8)
C17 Fe2 C12 P1 -12.43(8)
C11 Fe2 C12 P1 -128.69(10)
C14 Fe2 C12 P1 150.19(8)
C11 C12 C13 C14 0.39(11)
P1 C12 C13 C14 -178.83(7)
Fe2 C12 C13 C14 -59.73(7)
C11 C12 C13 Fe2 60.12(7)
P1 C12 C13 Fe2 -119.10(7)
C12 Fe2 C13 C14 119.68(9)
C16 Fe2 C13 C14 157.90(15)
C18 Fe2 C13 C14 -122.76(7)
C20 Fe2 C13 C14 -41.82(13)
C19 Fe2 C13 C14 -79.17(8)
C15 Fe2 C13 C14 36.88(6)
C17 Fe2 C13 C14 -164.86(7)
C11 Fe2 C13 C14 80.77(7)
C16 Fe2 C13 C12 38.21(18)
C18 Fe2 C13 C12 117.56(7)
C20 Fe2 C13 C12 -161.51(10)
C19 Fe2 C13 C12 161.14(7)
C15 Fe2 C13 C12 -82.80(7)
C17 Fe2 C13 C12 75.45(8)
C11 Fe2 C13 C12 -38.91(6)
C14 Fe2 C13 C12 -119.68(9)
C12 C13 C14 C15 0.29(12)
Fe2 C13 C14 C15 -58.18(7)
C12 C13 C14 Fe2 58.48(7)
C12 Fe2 C14 C13 -38.19(6)
C16 Fe2 C14 C13 -165.88(10)
C18 Fe2 C14 C13 77.62(8)
C20 Fe2 C14 C13 161.40(6)
C19 Fe2 C14 C13 118.70(7)
C15 Fe2 C14 C13 -120.48(9)
C17 Fe2 C14 C13 47.10(19)
C11 Fe2 C14 C13 -83.33(6)
C12 Fe2 C14 C15 82.29(7)
C13 Fe2 C14 C15 120.48(9)
C16 Fe2 C14 C15 -45.40(13)
C18 Fe2 C14 C15 -161.90(7)
C20 Fe2 C14 C15 -78.11(8)
C19 Fe2 C14 C15 -120.82(7)
C17 Fe2 C14 C15 167.58(16)
C11 Fe2 C14 C15 37.15(6)
C13 C14 C15 C11 -0.88(12)
Fe2 C14 C15 C11 -58.72(7)
C13 C14 C15 Fe2 57.84(7)
C12 C11 C15 C14 1.10(11)
C1 C11 C15 C14 -177.80(9)
Fe2 C11 C15 C14 59.10(7)
C12 C11 C15 Fe2 -58.00(6)
C1 C11 C15 Fe2 123.10(9)
C12 Fe2 C15 C14 -81.84(7)
C13 Fe2 C15 C14 -36.98(6)
C16 Fe2 C15 C14 159.15(7)
C18 Fe2 C15 C14 50.18(17)
C20 Fe2 C15 C14 117.98(7)
C19 Fe2 C15 C14 77.33(8)
C17 Fe2 C15 C14 -171.52(11)
C11 Fe2 C15 C14 -120.64(9)
C12 Fe2 C15 C11 38.80(6)
C13 Fe2 C15 C11 83.66(6)
C16 Fe2 C15 C11 -80.21(7)
C18 Fe2 C15 C11 170.82(13)
C20 Fe2 C15 C11 -121.38(7)
C19 Fe2 C15 C11 -162.04(6)
C17 Fe2 C15 C11 -50.89(14)
C14 Fe2 C15 C11 120.64(9)
C12 Fe2 C16 C20 -162.50(7)
C13 Fe2 C16 C20 167.48(14)
C18 Fe2 C16 C20 82.05(8)
C19 Fe2 C16 C20 37.92(7)
C15 Fe2 C16 C20 -78.43(8)
C17 Fe2 C16 C20 119.72(10)
C11 Fe2 C16 C20 -120.54(7)
C14 Fe2 C16 C20 -46.55(13)
C12 Fe2 C16 C17 77.78(8)
C13 Fe2 C16 C17 47.76(19)
C18 Fe2 C16 C17 -37.67(8)
C20 Fe2 C16 C17 -119.72(10)
C19 Fe2 C16 C17 -81.80(8)
C15 Fe2 C16 C17 161.85(7)
C11 Fe2 C16 C17 119.74(7)
C14 Fe2 C16 C17 -166.27(10)
C20 C16 C17 C18 -0.18(13)
Fe2 C16 C17 C18 59.09(8)
C20 C16 C17 Fe2 -59.27(8)
C12 Fe2 C17 C16 -121.95(8)
C13 Fe2 C17 C16 -164.76(7)
C18 Fe2 C17 C16 119.39(11)
C20 Fe2 C17 C16 37.32(7)
C19 Fe2 C17 C16 81.45(8)
C15 Fe2 C17 C16 -41.03(15)
C11 Fe2 C17 C16 -77.44(8)
C14 Fe2 C17 C16 158.61(15)
C12 Fe2 C17 C18 118.66(7)
C13 Fe2 C17 C18 75.86(9)
C16 Fe2 C17 C18 -119.39(11)
C20 Fe2 C17 C18 -82.06(8)
C19 Fe2 C17 C18 -37.94(7)
C15 Fe2 C17 C18 -160.42(10)
C11 Fe2 C17 C18 163.18(7)
C14 Fe2 C17 C18 39.2(2)
C16 C17 C18 C19 0.30(13)
Fe2 C17 C18 C19 59.37(8)
C16 C17 C18 Fe2 -59.07(8)
C12 Fe2 C18 C17 -80.57(8)
C13 Fe2 C18 C17 -124.98(8)
C16 Fe2 C18 C17 37.62(8)
C20 Fe2 C18 C17 81.25(8)
C19 Fe2 C18 C17 119.08(10)
C15 Fe2 C18 C17 155.00(13)
C11 Fe2 C18 C17 -41.10(15)
C14 Fe2 C18 C17 -167.22(7)
C12 Fe2 C18 C19 160.35(7)
C13 Fe2 C18 C19 115.94(8)
C16 Fe2 C18 C19 -81.46(8)
C20 Fe2 C18 C19 -37.83(8)
C15 Fe2 C18 C19 35.92(18)
C17 Fe2 C18 C19 -119.08(10)
C11 Fe2 C18 C19 -160.18(11)
C14 Fe2 C18 C19 73.70(9)
C17 C18 C19 C20 -0.30(13)
Fe2 C18 C19 C20 59.15(8)
C17 C18 C19 Fe2 -59.45(8)
C12 Fe2 C19 C18 -48.76(16)
C13 Fe2 C19 C18 -83.53(9)
C16 Fe2 C19 C18 81.66(8)
C20 Fe2 C19 C18 119.20(11)
C15 Fe2 C19 C18 -166.76(7)
C17 Fe2 C19 C18 37.78(7)
C11 Fe2 C19 C18 159.31(12)
C14 Fe2 C19 C18 -125.37(8)
C12 Fe2 C19 C20 -167.96(12)
C13 Fe2 C19 C20 157.27(8)
C16 Fe2 C19 C20 -37.54(8)
C18 Fe2 C19 C20 -119.20(11)
C15 Fe2 C19 C20 74.04(9)
C17 Fe2 C19 C20 -81.42(9)
C11 Fe2 C19 C20 40.11(17)
C14 Fe2 C19 C20 115.43(8)
C17 C16 C20 C19 0.00(14)
Fe2 C16 C20 C19 -59.27(8)
C17 C16 C20 Fe2 59.27(8)
C18 C19 C20 C16 0.19(14)
Fe2 C19 C20 C16 59.33(8)
C18 C19 C20 Fe2 -59.15(8)
C12 Fe2 C20 C16 47.26(18)
C13 Fe2 C20 C16 -171.54(10)
C18 Fe2 C20 C16 -81.40(8)
C19 Fe2 C20 C16 -119.23(11)
C15 Fe2 C20 C16 117.66(7)
C17 Fe2 C20 C16 -37.49(7)
C11 Fe2 C20 C16 76.65(8)
C14 Fe2 C20 C16 158.68(7)
C12 Fe2 C20 C19 166.49(13)
C13 Fe2 C20 C19 -52.31(15)
C16 Fe2 C20 C19 119.23(11)
C18 Fe2 C20 C19 37.83(8)
C15 Fe2 C20 C19 -123.11(8)
C17 Fe2 C20 C19 81.74(8)
C11 Fe2 C20 C19 -164.12(7)
C14 Fe2 C20 C19 -82.09(9)
C23 N1 C21 C2 -62.10(12)
C24 N1 C21 C2 170.34(9)
C23 N1 C21 C22 63.91(13)
C24 N1 C21 C22 -63.65(13)
C3 C2 C21 N1 108.71(11)
C1 C2 C21 N1 -69.89(13)
Fe1 C2 C21 N1 -162.73(8)
C3 C2 C21 C22 -18.80(14)
C1 C2 C21 C22 162.60(10)
Fe1 C2 C21 C22 69.76(12)
O1 P1 C25 C30 146.19(10)
C12 P1 C25 C30 -86.24(11)
C31 P1 C25 C30 25.45(11)
O1 P1 C25 C26 -31.09(10)
C12 P1 C25 C26 96.47(10)
C31 P1 C25 C26 -151.84(9)
C30 C25 C26 C27 -0.04(18)
P1 C25 C26 C27 177.38(9)
C25 C26 C27 C28 -0.26(18)
C26 C27 C28 C29 0.32(19)
C27 C28 C29 C30 -0.08(19)
C28 C29 C30 C25 -0.22(18)
C26 C25 C30 C29 0.28(18)
P1 C25 C30 C29 -176.95(9)
O1 P1 C31 C32 -17.36(10)
C12 P1 C31 C32 -146.26(9)
C25 P1 C31 C32 102.54(9)
O1 P1 C31 C36 163.14(9)
C12 P1 C31 C36 34.24(11)
C25 P1 C31 C36 -76.96(10)
C36 C31 C32 C33 -1.16(16)
P1 C31 C32 C33 179.33(9)
C31 C32 C33 C34 0.99(17)
C32 C33 C34 C35 0.53(18)
C33 C34 C35 C36 -1.88(18)
C34 C35 C36 C31 1.70(18)
C32 C31 C36 C35 -0.19(17)
P1 C31 C36 C35 179.30(9)
